data_1538134
loop_
_publ_author_name
'Hawthorne, F.C.'
'Sardone, N.'
'Oberti, R.'

_publ_section_title
;
 Sodium at the A site in clinoamphiboles: The effects of composition on
 the patterns of order
;
_journal_name_full 'Canadian Mineralogist'
_journal_page_first 577
_journal_page_last 593
_journal_volume 34
_journal_year 1996
_chemical_formula_sum 'Al2.96 Ca1.75 Fe0.69 H2 K0.04 Mg3.23 Mn0.01 Na1.2 O24 Si6.12'
_chemical_name_systematic
;
(Na0.96 K0.04) (Na0.24 Ca1.75 Mn0.01) (Mg3.23 Fe0.69 Al1.08) ((Si6.12 Al1.88) 
O22) (O H)2
;
_space_group_IT_number 12
_symmetry_space_group_name_Hall '-C 2y'
_symmetry_space_group_name_H-M 'C 1 2/m 1'
_cell_angle_alpha 90
_cell_angle_beta 105.28
_cell_angle_gamma 90
_cell_formula_units_Z 2
_cell_length_a 9.862
_cell_length_b 17.928
_cell_length_c 5.295
_cell_volume 903.093
_citation_journal_id_ASTM CAMIA6
_cod_data_source_file Hawthorne_CAMIA6_1996_1411.cif
_cod_data_source_block H2Al2.96Ca1.75Fe0.69K0.04Mg3.23Mn0.01Na1.2O24Si6.12
_cod_original_cell_volume 903.0928
_cod_original_formula_sum
;
H2 Al2.96 Ca1.75 Fe0.69 K0.04 Mg3.23 Mn0.01 Na1.2 O24 Si6.12
;
_cod_database_code 1538134

loop_
_symmetry_equiv_pos_as_xyz
x,y,z
-x,y,-z
-x,-y,-z
x,-y,z
x+1/2,y+1/2,z
-x+1/2,y+1/2,-z
-x+1/2,-y+1/2,-z
x+1/2,-y+1/2,z

loop_
_atom_site_label
_atom_site_type_symbol
_atom_site_fract_x
_atom_site_fract_y
_atom_site_fract_z
_atom_site_occupancy
_atom_site_U_iso_or_equiv
Si2 Si+4 0.2907 0.1737 0.8147 1 0.0
Ca1 Ca+2 0 0.2803 0.5 0.875 0.0
Al2 Al+3 0 0.177 0 0.54 0.0
Mg3 Mg+2 0 0 0 0.75 0.0
Fe2 Fe+2 0 0.177 0 0.06 0.0
O2 O-2 0.1195 0.1736 0.7365 1 0.0
K1 K+1 0.01 0.5 0.0191 0.02 0.0
Mn1 Mn+2 0 0.2803 0.5 0.005 0.0
Si1 Si+4 0.28 0.0859 0.3032 0.53 0.0
O5 O-2 0.351 0.1408 0.1129 1 0.0
Al1 Al+3 0.28 0.0859 0.3032 0.47 0.0
O6 O-2 0.343 0.1159 0.614 1 0.0
Na1 Na+1 0 0.2803 0.5 0.12 0.0
H1 H+1 0.2102 0 0.7705 1 0.0
Fe3 Fe+2 0 0 0 0.25 0.0
O3 O-2 0.108 0 0.7155 1 0.0
O4 O-2 0.3672 0.2509 0.79 1 0.0
Fe1 Fe+2 0 0.09 0.5 0.16 0.0
Mg1 Mg+2 0 0.09 0.5 0.84 0.0
Mg2 Mg+2 0 0.177 0 0.4 0.0
O7 O-2 0.3396 0 0.2725 1 0.0
Na2 Na+1 0.01 0.5 0.0191 0.09 0.0
Na3 Na+1 0 0.4706 0 0.39 0.0
O1 O-2 0.1054 0.0888 0.2142 1 0.0
